data_7157912
loop_
_publ_author_name
'Pti\<cek, Lucija'
'Hok, Lucija'
'Grb\<ci\'c, Petra'
'Topi\'c, Filip'
'Cetina, Mario'
'Rissanen, Kari'
'Paveli\'c, Sandra Kraljevi\'c'
'Vianello, Robert'
'Racan\'e, Livio'

_publ_section_title
;
 Amidino substituted 2-aminophenols: biologically important building
 blocks for the amidino-functionalization of 2-substituted benzoxazoles.
;
_journal_issue 12
_journal_name_full 'Organic &amp; biomolecular chemistry'
_journal_page_first 2784
_journal_page_last 2793
_journal_paper_doi 10.1039/d1ob00235j
_journal_volume 19
_journal_year 2021
_chemical_formula_moiety 'C10 H16 N3 O 1+, Cl 1-, C2 H6 O'
_chemical_formula_sum 'C12 H22 Cl N3 O2'
_chemical_formula_weight 275.77
_space_group_crystal_system monoclinic
_space_group_IT_number 14
_space_group_name_Hall '-P 2yn'
_space_group_name_H-M_alt 'P 1 21/n 1'
_atom_sites_solution_hydrogens mixed
_atom_sites_solution_primary direct
_atom_sites_solution_secondary difmap
_audit_creation_method SHELXL-2018/3
_audit_update_record
;
2021-02-03 deposited with the CCDC.	2021-03-02 downloaded from the CCDC.
;
_cell_angle_alpha 90
_cell_angle_beta 106.4436(7)
_cell_angle_gamma 90
_cell_formula_units_Z 4
_cell_length_a 8.96920(10)
_cell_length_b 18.2082(2)
_cell_length_c 9.20580(10)
_cell_measurement_reflns_used 3540
_cell_measurement_temperature 170.0(1)
_cell_measurement_theta_max 27.878
_cell_measurement_theta_min 0.407
_cell_volume 1441.93(3)
_computing_cell_refinement 'HKL Scalepack (Otwinowski & Minor, 1997)'
_computing_data_collection 'Collect (Bruker AXS BV, 1997-2004)'
_computing_data_reduction 'HKL Denzo and Scalepack (Otwinowski & Minor, 1997)'
_computing_publication_material 'OLEX2 (Dolomanov et al., 2009) & WinGX (Farrugia, 2012)'
_computing_structure_refinement 'SHELXL-2018/3 (Sheldrick, 2015)'
_computing_structure_solution 'SHELXS-97 (Sheldrick, 2015)'
_diffrn_ambient_temperature 170.0(1)
_diffrn_detector_area_resol_mean 9
_diffrn_measured_fraction_theta_full 0.997
_diffrn_measured_fraction_theta_max 0.992
_diffrn_measurement_device '95mm CCD camera on \k-goniostat'
_diffrn_measurement_device_type 'Bruker-Nonius KappaCCD with APEXII detector'
_diffrn_measurement_method '\f scans + \w scans'
_diffrn_radiation_monochromator 'horizonally mounted graphite crystal'
_diffrn_radiation_source 'fine-focus sealed tube'
_diffrn_radiation_type MoK\a
_diffrn_radiation_wavelength 0.71073
_diffrn_reflns_av_R_equivalents 0.0579
_diffrn_reflns_av_unetI/netI 0.0354
_diffrn_reflns_Laue_measured_fraction_full 0.997
_diffrn_reflns_Laue_measured_fraction_max 0.992
_diffrn_reflns_limit_h_max 11
_diffrn_reflns_limit_h_min -11
_diffrn_reflns_limit_k_max 23
_diffrn_reflns_limit_k_min -23
_diffrn_reflns_limit_l_max 12
_diffrn_reflns_limit_l_min -12
_diffrn_reflns_number 27245
_diffrn_reflns_point_group_measured_fraction_full 0.997
_diffrn_reflns_point_group_measured_fraction_max 0.992
_diffrn_reflns_theta_full 25.250
_diffrn_reflns_theta_max 28.037
_diffrn_reflns_theta_min 2.564
_exptl_absorpt_coefficient_mu 0.265
_exptl_absorpt_correction_T_max 0.7456
_exptl_absorpt_correction_T_min 0.5125
_exptl_absorpt_correction_type multi-scan
_exptl_absorpt_process_details 'SADABS 2008 (Sheldrick, 1996)'
_exptl_crystal_colour colourless
_exptl_crystal_density_diffrn 1.270
_exptl_crystal_density_method 'not measured'
_exptl_crystal_description lath
_exptl_crystal_F_000 592
_exptl_crystal_recrystallization_method 'Re-crystallisation from solvent: ethanol'
_exptl_crystal_size_max 0.720
_exptl_crystal_size_mid 0.170
_exptl_crystal_size_min 0.130
_refine_diff_density_max 0.260
_refine_diff_density_min -0.191
_refine_diff_density_rms 0.042
_refine_ls_extinction_method none
_refine_ls_goodness_of_fit_ref 1.031
_refine_ls_hydrogen_treatment constr
_refine_ls_matrix_type full
_refine_ls_number_parameters 191
_refine_ls_number_reflns 3461
_refine_ls_number_restraints 69
_refine_ls_restrained_S_all 1.025
_refine_ls_R_factor_all 0.0485
_refine_ls_R_factor_gt 0.0400
_refine_ls_shift/su_max 0.000
_refine_ls_shift/su_mean 0.000
_refine_ls_structure_factor_coef Fsqd
_refine_ls_weighting_details 'w=1/[\s^2^(Fo^2^)+(0.0337P)^2^+0.7093P] where P=(Fo^2^+2Fc^2^)/3'
_refine_ls_weighting_scheme calc
_refine_ls_wR_factor_gt 0.0936
_refine_ls_wR_factor_ref 0.0977
_reflns_Friedel_coverage 0.000
_reflns_number_gt 2973
_reflns_number_total 3461
_reflns_threshold_expression 'I > 2\s(I)'
_cod_data_source_file d1ob00235j3.cif
_cod_data_source_block 8d_170K
_cod_depositor_comments 'Adding full bibliography for 7157911--7157921.cif.'
_cod_original_sg_symbol_H-M 'P 21/n'
_cod_database_code 7157912
_shelx_shelxl_version_number 2018/3
_shelx_space_group_comment
;
The symmetry employed for this shelxl refinement is uniquely defined
by the following loop, which should always be used as a source of
symmetry information in preference to the above space-group names.
They are only intended as comments.
;
_shelx_estimated_absorpt_t_min 0.832
_shelx_estimated_absorpt_t_max 0.966

loop_
_space_group_symop_operation_xyz
'x, y, z'
'-x+1/2, y+1/2, -z+1/2'
'-x, -y, -z'
'x-1/2, -y-1/2, z-1/2'

loop_
_atom_site_label
_atom_site_type_symbol
_atom_site_fract_x
_atom_site_fract_y
_atom_site_fract_z
_atom_site_U_iso_or_equiv
_atom_site_adp_type
_atom_site_occupancy
_atom_site_site_symmetry_order
_atom_site_calc_flag
_atom_site_refinement_flags_posn
_atom_site_refinement_flags_adp
_atom_site_refinement_flags_occupancy
_atom_site_disorder_assembly
_atom_site_disorder_group
Cl1 Cl 0.23058(4) 0.04646(2) 0.64336(4) 0.03360(11) Uani 1 1 d . . . . .
C1 C 0.67332(16) 0.08286(8) 0.76016(16) 0.0294(3) Uani 1 1 d . . . . .
C2 C 0.82523(16) 0.09752(8) 0.75340(16) 0.0263(3) Uani 1 1 d . . . . .
C3 C 0.94397(16) 0.10225(7) 0.88717(16) 0.0265(3) Uani 1 1 d . . . . .
H3 H 1.047263 0.110988 0.883497 0.032 Uiso 1 1 calc R U . . .
C4 C 0.91452(16) 0.09440(7) 1.02769(16) 0.0263(3) Uani 1 1 d . . . . .
C5 C 0.76250(17) 0.08144(9) 1.03229(17) 0.0318(3) Uani 1 1 d . . . . .
H5 H 0.740763 0.076804 1.127054 0.038 Uiso 1 1 calc R U . . .
C6 C 0.64332(17) 0.07534(9) 0.89902(17) 0.0337(3) Uani 1 1 d . . . . .
H6 H 0.540316 0.065925 0.902823 0.040 Uiso 1 1 calc R U . . .
C7 C 1.04298(16) 0.09655(7) 1.16903(16) 0.0267(3) Uani 1 1 d . . . . .
C8 C 1.31742(17) 0.13009(9) 1.29814(18) 0.0343(3) Uani 1 1 d . . . . .
H8 H 1.313104 0.087346 1.365029 0.041 Uiso 1 1 calc R U . . .
C9 C 1.4542(2) 0.11928(11) 1.2347(2) 0.0480(4) Uani 1 1 d . . . . .
H9A H 1.437322 0.075223 1.170936 0.072 Uiso 1 1 calc R U . . .
H9B H 1.549429 0.113449 1.318172 0.072 Uiso 1 1 calc R U . . .
H9C H 1.464278 0.162156 1.173825 0.072 Uiso 1 1 calc R U . . .
C10 C 1.3307(2) 0.19928(11) 1.3907(2) 0.0564(5) Uani 1 1 d . . . . .
H10A H 1.328066 0.242050 1.325392 0.085 Uiso 1 1 calc R U . . .
H10B H 1.429047 0.198836 1.471608 0.085 Uiso 1 1 calc R U . . .
H10C H 1.243803 0.201948 1.435303 0.085 Uiso 1 1 calc R U . . .
N1 N 0.85017(14) 0.10850(7) 0.61039(14) 0.0308(3) Uani 1 1 d G . . . .
H1A H 0.789986 0.079392 0.536395 0.046 Uiso 1 1 d G U . . .
H1B H 0.951797 0.102820 0.613382 0.046 Uiso 1 1 d G U . . .
N2 N 1.17301(14) 0.13078(7) 1.17190(14) 0.0313(3) Uani 1 1 d . . . . .
H2 H 1.173905 0.156415 1.091123 0.038 Uiso 1 1 calc R U . . .
N3 N 1.02564(15) 0.06321(7) 1.29067(14) 0.0309(3) Uani 1 1 d . . . . .
H3A H 1.101797 0.063637 1.375491 0.037 Uiso 1 1 calc R U . . .
H3B H 0.937940 0.040564 1.286866 0.037 Uiso 1 1 calc R U . . .
O1 O 0.56368(12) 0.07568(7) 0.62518(12) 0.0401(3) Uani 1 1 d . . . . .
H1 H 0.477861 0.065372 0.639982 0.060 Uiso 1 1 calc R U . . .
C1S C 0.7646(3) 0.26383(19) 0.3372(3) 0.0541(8) Uani 0.744(5) 1 d D U P A 1
H1S1 H 0.732481 0.313552 0.296869 0.065 Uiso 0.744(5) 1 calc R U P A 1
H1S2 H 0.702031 0.227621 0.265033 0.065 Uiso 0.744(5) 1 calc R U P A 1
C2S C 0.9314(4) 0.25303(16) 0.3489(4) 0.0581(9) Uani 0.744(5) 1 d D U P A 1
H2S1 H 0.993900 0.288420 0.421088 0.087 Uiso 0.744(5) 1 calc R U P A 1
H2S2 H 0.948263 0.260533 0.249256 0.087 Uiso 0.744(5) 1 calc R U P A 1
H2S3 H 0.962409 0.203003 0.383916 0.087 Uiso 0.744(5) 1 calc R U P A 1
O1S O 0.73374(15) 0.25558(7) 0.48202(15) 0.0440(3) Uani 1 1 d D U . . .
H1S H 0.765568 0.214338 0.518842 0.066 Uiso 1 1 calc R U . A 1
C1S' C 0.8469(10) 0.2783(5) 0.4086(9) 0.054(2) Uani 0.256(5) 1 d D U P A 2
H1S3 H 0.952089 0.265281 0.472744 0.065 Uiso 0.256(5) 1 calc R U P A 2
H1S4 H 0.842325 0.332349 0.395872 0.065 Uiso 0.256(5) 1 calc R U P A 2
C2S' C 0.8192(12) 0.2431(6) 0.2598(9) 0.067(3) Uani 0.256(5) 1 d D U P A 2
H2S4 H 0.820953 0.189658 0.272044 0.100 Uiso 0.256(5) 1 calc R U P A 2
H2S5 H 0.900596 0.257948 0.213777 0.100 Uiso 0.256(5) 1 calc R U P A 2
H2S6 H 0.717539 0.258341 0.194260 0.100 Uiso 0.256(5) 1 calc R U P A 2

loop_
_atom_site_aniso_label
_atom_site_aniso_U_11
_atom_site_aniso_U_22
_atom_site_aniso_U_33
_atom_site_aniso_U_23
_atom_site_aniso_U_13
_atom_site_aniso_U_12
Cl1 0.02365(17) 0.0463(2) 0.02951(18) 0.00276(15) 0.00536(13) -0.00538(14)
C1 0.0220(6) 0.0353(8) 0.0283(7) 0.0020(6) 0.0027(5) -0.0001(5)
C2 0.0243(7) 0.0269(7) 0.0276(7) 0.0021(5) 0.0073(5) 0.0009(5)
C3 0.0211(6) 0.0285(7) 0.0293(7) 0.0011(5) 0.0064(5) -0.0007(5)
C4 0.0227(6) 0.0274(7) 0.0271(7) 0.0007(5) 0.0045(5) 0.0001(5)
C5 0.0258(7) 0.0423(8) 0.0280(7) 0.0025(6) 0.0085(6) -0.0002(6)
C6 0.0215(7) 0.0473(9) 0.0326(8) 0.0033(7) 0.0080(6) -0.0016(6)
C7 0.0249(6) 0.0266(7) 0.0276(7) 0.0000(5) 0.0060(5) 0.0005(5)
C8 0.0272(7) 0.0391(8) 0.0317(8) 0.0045(6) 0.0003(6) -0.0044(6)
C9 0.0306(8) 0.0605(11) 0.0500(10) 0.0086(9) 0.0065(7) 0.0025(8)
C10 0.0488(11) 0.0556(11) 0.0530(11) -0.0142(9) -0.0046(9) 0.0000(9)
N1 0.0249(6) 0.0414(7) 0.0257(6) 0.0021(5) 0.0067(5) -0.0007(5)
N2 0.0260(6) 0.0370(7) 0.0276(6) 0.0050(5) 0.0021(5) -0.0044(5)
N3 0.0264(6) 0.0373(7) 0.0265(6) 0.0034(5) 0.0035(5) -0.0045(5)
O1 0.0216(5) 0.0658(8) 0.0298(6) 0.0034(5) 0.0023(4) -0.0055(5)
C1S 0.0478(16) 0.0703(19) 0.0453(16) 0.0116(14) 0.0148(13) 0.0021(14)
C2S 0.0626(19) 0.0576(16) 0.066(2) -0.0026(14) 0.0371(16) -0.0008(14)
O1S 0.0494(7) 0.0392(6) 0.0493(7) -0.0010(5) 0.0236(6) 0.0049(5)
C1S' 0.053(5) 0.059(4) 0.056(4) -0.002(4) 0.023(4) -0.010(4)
C2S' 0.070(6) 0.076(5) 0.060(5) -0.012(4) 0.028(4) -0.008(4)

loop_
_atom_type_symbol
_atom_type_description
_atom_type_scat_dispersion_real
_atom_type_scat_dispersion_imag
_atom_type_scat_source
C C 0.0033 0.0016 'International Tables Vol C Tables 4.2.6.8 and 6.1.1.4'
H H 0.0000 0.0000 'International Tables Vol C Tables 4.2.6.8 and 6.1.1.4'
Cl Cl 0.1484 0.1585 'International Tables Vol C Tables 4.2.6.8 and 6.1.1.4'
N N 0.0061 0.0033 'International Tables Vol C Tables 4.2.6.8 and 6.1.1.4'
O O 0.0106 0.0060 'International Tables Vol C Tables 4.2.6.8 and 6.1.1.4'

loop_
_geom_angle_atom_site_label_1
_geom_angle_atom_site_label_2
_geom_angle_atom_site_label_3
_geom_angle
_geom_angle_site_symmetry_1
_geom_angle_site_symmetry_3
_geom_angle_publ_flag
O1 C1 C6 123.80(13) . . ?
O1 C1 C2 116.00(13) . . ?
C6 C1 C2 120.19(13) . . ?
C3 C2 C1 118.91(13) . . ?
C3 C2 N1 122.42(12) . . ?
C1 C2 N1 118.65(13) . . ?
C2 C3 C4 121.14(13) . . ?
C2 C3 H3 119.4 . . ?
C4 C3 H3 119.4 . . ?
C5 C4 C3 119.14(13) . . ?
C5 C4 C7 120.25(13) . . ?
C3 C4 C7 120.56(12) . . ?
C6 C5 C4 120.15(14) . . ?
C6 C5 H5 119.9 . . ?
C4 C5 H5 119.9 . . ?
C5 C6 C1 120.44(13) . . ?
C5 C6 H6 119.8 . . ?
C1 C6 H6 119.8 . . ?
N2 C7 N3 121.12(13) . . ?
N2 C7 C4 119.81(13) . . ?
N3 C7 C4 119.06(12) . . ?
N2 C8 C10 110.48(14) . . ?
N2 C8 C9 108.89(13) . . ?
C10 C8 C9 112.58(15) . . ?
N2 C8 H8 108.3 . . ?
C10 C8 H8 108.3 . . ?
C9 C8 H8 108.3 . . ?
C8 C9 H9A 109.5 . . ?
C8 C9 H9B 109.5 . . ?
H9A C9 H9B 109.5 . . ?
C8 C9 H9C 109.5 . . ?
H9A C9 H9C 109.5 . . ?
H9B C9 H9C 109.5 . . ?
C8 C10 H10A 109.5 . . ?
C8 C10 H10B 109.5 . . ?
H10A C10 H10B 109.5 . . ?
C8 C10 H10C 109.5 . . ?
H10A C10 H10C 109.5 . . ?
H10B C10 H10C 109.5 . . ?
C2 N1 H1A 113.5 . . ?
C2 N1 H1B 112.2 . . ?
H1A N1 H1B 109.5 . . ?
C7 N2 C8 125.97(13) . . ?
C7 N2 H2 117.0 . . ?
C8 N2 H2 117.0 . . ?
C7 N3 H3A 120.0 . . ?
C7 N3 H3B 120.0 . . ?
H3A N3 H3B 120.0 . . ?
C1 O1 H1 109.5 . . ?
O1S C1S C2S 111.9(2) . . ?
O1S C1S H1S1 109.2 . . ?
C2S C1S H1S1 109.2 . . ?
O1S C1S H1S2 109.2 . . ?
C2S C1S H1S2 109.2 . . ?
H1S1 C1S H1S2 107.9 . . ?
C1S C2S H2S1 109.5 . . ?
C1S C2S H2S2 109.5 . . ?
H2S1 C2S H2S2 109.5 . . ?
C1S C2S H2S3 109.5 . . ?
H2S1 C2S H2S3 109.5 . . ?
H2S2 C2S H2S3 109.5 . . ?
C1S O1S H1S 109.5 . . ?
O1S C1S' C2S' 111.0(7) . . ?
O1S C1S' H1S3 109.4 . . ?
C2S' C1S' H1S3 109.4 . . ?
O1S C1S' H1S4 109.4 . . ?
C2S' C1S' H1S4 109.4 . . ?
H1S3 C1S' H1S4 108.0 . . ?
C1S' C2S' H2S4 109.5 . . ?
C1S' C2S' H2S5 109.5 . . ?
H2S4 C2S' H2S5 109.5 . . ?
C1S' C2S' H2S6 109.5 . . ?
H2S4 C2S' H2S6 109.5 . . ?
H2S5 C2S' H2S6 109.5 . . ?

loop_
_geom_bond_atom_site_label_1
_geom_bond_atom_site_label_2
_geom_bond_distance
_geom_bond_site_symmetry_2
_geom_bond_publ_flag
C1 O1 1.3551(17) . ?
C1 C6 1.386(2) . ?
C1 C2 1.4069(19) . ?
C2 C3 1.3840(19) . ?
C2 N1 1.4107(18) . ?
C3 C4 1.399(2) . ?
C3 H3 0.9500 . ?
C4 C5 1.396(2) . ?
C4 C7 1.4743(19) . ?
C5 C6 1.385(2) . ?
C5 H5 0.9500 . ?
C6 H6 0.9500 . ?
C7 N2 1.3160(18) . ?
C7 N3 1.3211(18) . ?
C8 N2 1.4751(18) . ?
C8 C10 1.506(3) . ?
C8 C9 1.513(2) . ?
C8 H8 1.0000 . ?
C9 H9A 0.9800 . ?
C9 H9B 0.9800 . ?
C9 H9C 0.9800 . ?
C10 H10A 0.9800 . ?
C10 H10B 0.9800 . ?
C10 H10C 0.9800 . ?
N1 H1A 0.9100 . ?
N1 H1B 0.9100 . ?
N2 H2 0.8800 . ?
N3 H3A 0.8800 . ?
N3 H3B 0.8800 . ?
O1 H1 0.8400 . ?
C1S O1S 1.444(3) . ?
C1S C2S 1.482(4) . ?
C1S H1S1 0.9900 . ?
C1S H1S2 0.9900 . ?
C2S H2S1 0.9800 . ?
C2S H2S2 0.9800 . ?
C2S H2S3 0.9800 . ?
O1S C1S' 1.431(6) . ?
O1S H1S 0.8400 . ?
C1S' C2S' 1.468(8) . ?
C1S' H1S3 0.9900 . ?
C1S' H1S4 0.9900 . ?
C2S' H2S4 0.9800 . ?
C2S' H2S5 0.9800 . ?
C2S' H2S6 0.9800 . ?

loop_
_geom_torsion_atom_site_label_1
_geom_torsion_atom_site_label_2
_geom_torsion_atom_site_label_3
_geom_torsion_atom_site_label_4
_geom_torsion
_geom_torsion_site_symmetry_1
_geom_torsion_site_symmetry_2
_geom_torsion_site_symmetry_3
_geom_torsion_site_symmetry_4
_geom_torsion_publ_flag
O1 C1 C2 C3 -177.17(13) . . . . ?
C6 C1 C2 C3 1.7(2) . . . . ?
O1 C1 C2 N1 4.3(2) . . . . ?
C6 C1 C2 N1 -176.85(14) . . . . ?
C1 C2 C3 C4 -1.5(2) . . . . ?
N1 C2 C3 C4 177.05(13) . . . . ?
C2 C3 C4 C5 0.1(2) . . . . ?
C2 C3 C4 C7 177.49(13) . . . . ?
C3 C4 C5 C6 1.0(2) . . . . ?
C7 C4 C5 C6 -176.37(14) . . . . ?
C4 C5 C6 C1 -0.8(2) . . . . ?
O1 C1 C6 C5 178.18(15) . . . . ?
C2 C1 C6 C5 -0.6(2) . . . . ?
C5 C4 C7 N2 -158.33(14) . . . . ?
C3 C4 C7 N2 24.3(2) . . . . ?
C5 C4 C7 N3 22.4(2) . . . . ?
C3 C4 C7 N3 -154.99(14) . . . . ?
N3 C7 N2 C8 7.1(2) . . . . ?
C4 C7 N2 C8 -172.15(13) . . . . ?
C10 C8 N2 C7 -99.85(19) . . . . ?
C9 C8 N2 C7 136.02(16) . . . . ?
